data_2016346
loop_
_publ_author_name
'Broschinski, Klaus'
'Kannan, Arunachalam'
'Jones, Peter G.'
'Dix, Ina'
'Hopf, Henning'

_publ_section_title
;
 The `cyclophene' [2.2.2](1,2,4)cyclophan-9-ene
;
_journal_coeditor_code LN3070
_journal_issue 12
_journal_name_full 'Acta Crystallographica Section C'
_journal_page_first o711
_journal_page_last o713
_journal_paper_doi 10.1107/S0108270107050937
_journal_volume 63
_journal_year 2007
_chemical_formula_iupac 'C18 H16'
_chemical_formula_moiety 'C18 H16'
_chemical_formula_sum 'C18 H16'
_chemical_formula_weight 232.31
_chemical_name_systematic
;
[2.2.2](1,2,4)cyclophan-9-ene
;
_space_group_IT_number 61
_symmetry_cell_setting orthorhombic
_symmetry_space_group_name_Hall '-P 2ac 2ab'
_symmetry_space_group_name_H-M 'P b c a'
_atom_sites_solution_hydrogens geom
_atom_sites_solution_primary direct
_atom_sites_solution_secondary difmap
_audit_creation_method SHELXL-97
_cell_angle_alpha 90.00
_cell_angle_beta 90.00
_cell_angle_gamma 90.00
_cell_formula_units_Z 8
_cell_length_a 7.6402(15)
_cell_length_b 11.775(2)
_cell_length_c 26.927(5)
_cell_measurement_reflns_used 50
_cell_measurement_temperature 153(2)
_cell_measurement_theta_max 11.5
_cell_measurement_theta_min 10
_cell_volume 2422.4(8)
_computing_cell_refinement 'DIF4 (Stoe & Cie, 1992)'
_computing_data_collection 'DIF4 (Stoe & Cie, 1992)'
_computing_data_reduction 'REDU4 (Stoe & Cie, 1992)'
_computing_molecular_graphics 'XP (Siemens, 1994)'
_computing_publication_material 'SHELXL97 (Sheldrick, 1997)'
_computing_structure_refinement 'SHELXL97 (Sheldrick, 1997)'
_computing_structure_solution 'SHELXS97 (Sheldrick, 1997)'
_diffrn_ambient_temperature 153(2)
_diffrn_measured_fraction_theta_full 1.000
_diffrn_measured_fraction_theta_max 0.999
_diffrn_measurement_device_type 'Stoe STADI-4'
_diffrn_measurement_method \w/\q
_diffrn_radiation_monochromator graphite
_diffrn_radiation_source 'fine-focus sealed tube'
_diffrn_radiation_type MoK\a
_diffrn_radiation_wavelength 0.71073
_diffrn_reflns_av_R_equivalents 0.0585
_diffrn_reflns_av_sigmaI/netI 0.0585
_diffrn_reflns_limit_h_max 0
_diffrn_reflns_limit_h_min -9
_diffrn_reflns_limit_k_max 14
_diffrn_reflns_limit_k_min -14
_diffrn_reflns_limit_l_max 32
_diffrn_reflns_limit_l_min 0
_diffrn_reflns_number 4154
_diffrn_reflns_theta_full 25.00
_diffrn_reflns_theta_max 25.05
_diffrn_reflns_theta_min 3.03
_diffrn_standards_decay_% 5
_diffrn_standards_interval_time 60
_diffrn_standards_number 3
_exptl_absorpt_coefficient_mu 0.072
_exptl_absorpt_correction_type none
_exptl_crystal_colour colourless
_exptl_crystal_density_diffrn 1.274
_exptl_crystal_density_method 'not measured'
_exptl_crystal_description tablet
_exptl_crystal_F_000 992
_exptl_crystal_size_max 0.7
_exptl_crystal_size_mid 0.5
_exptl_crystal_size_min 0.25
_refine_diff_density_max 0.233
_refine_diff_density_min -0.238
_refine_ls_extinction_coef 0.0042(9)
_refine_ls_extinction_expression Fc^*^=kFc[1+0.001xFc^2^\l^3^/sin(2\q)]^-1/4^
_refine_ls_extinction_method 'SHELXL97 (Sheldrick, 1997)'
_refine_ls_goodness_of_fit_ref 1.102
_refine_ls_hydrogen_treatment constr
_refine_ls_matrix_type full
_refine_ls_number_parameters 164
_refine_ls_number_reflns 2139
_refine_ls_number_restraints 0
_refine_ls_restrained_S_all 1.102
_refine_ls_R_factor_all 0.0910
_refine_ls_R_factor_gt 0.0543
_refine_ls_shift/su_max 0.000
_refine_ls_shift/su_mean 0.000
_refine_ls_structure_factor_coef Fsqd
_refine_ls_weighting_details 'calc w=1/[\s^2^(Fo^2^)+(0.0544P)^2^+0.4953P] where P=(Fo^2^+2Fc^2^)/3'
_refine_ls_weighting_scheme calc
_refine_ls_wR_factor_gt 0.1282
_refine_ls_wR_factor_ref 0.1501
_reflns_number_gt 1446
_reflns_number_total 2139
_reflns_threshold_expression I>2\s(I)
_cod_data_source_file ln3070.cif
_cod_data_source_block III
_cod_database_code 2016346
_cod_database_fobs_code 2016346

loop_
_symmetry_equiv_pos_as_xyz
'x, y, z'
'-x+1/2, -y, z+1/2'
'-x, y+1/2, -z+1/2'
'x+1/2, -y+1/2, -z'
'-x, -y, -z'
'x-1/2, y, -z-1/2'
'x, -y-1/2, z-1/2'
'-x-1/2, y-1/2, z'

loop_
_atom_site_type_symbol
_atom_site_label
_atom_site_fract_x
_atom_site_fract_y
_atom_site_fract_z
_atom_site_U_iso_or_equiv
_atom_site_adp_type
_atom_site_calc_flag
_atom_site_refinement_flags
_atom_site_occupancy
C C1 0.4439(4) 0.4984(2) 0.33019(9) 0.0520(7) Uani d . 1
H H1A 0.3450 0.4850 0.3072 0.062 Uiso calc R 1
H H1B 0.4872 0.4235 0.3415 0.062 Uiso calc R 1
C C2 0.5954(4) 0.5619(2) 0.30150(10) 0.0529(7) Uani d . 1
H H2A 0.7012 0.5134 0.3013 0.063 Uiso calc R 1
H H2B 0.5592 0.5739 0.2666 0.063 Uiso calc R 1
C C3 0.6403(3) 0.6755(2) 0.32451(8) 0.0408(6) Uani d . 1
C C4 0.7703(3) 0.6831(2) 0.36072(9) 0.0468(7) Uani d . 1
H H4 0.8631 0.6294 0.3610 0.056 Uiso calc R 1
C C5 0.7654(4) 0.7678(2) 0.39603(9) 0.0489(7) Uani d . 1
H H5 0.8510 0.7690 0.4216 0.059 Uiso calc R 1
C C6 0.6374(4) 0.8515(2) 0.39475(9) 0.0434(6) Uani d . 1
C C7 0.5338(3) 0.8570(2) 0.35276(8) 0.0411(6) Uani d . 1
H H7 0.4655 0.9231 0.3469 0.049 Uiso calc R 1
C C8 0.5273(3) 0.7675(2) 0.31860(8) 0.0378(6) Uani d . 1
C C9 0.3577(4) 0.7523(2) 0.29159(9) 0.0480(7) Uani d . 1
H H9 0.3411 0.7788 0.2586 0.058 Uiso calc R 1
C C10 0.2314(4) 0.6994(2) 0.31666(9) 0.0479(7) Uani d . 1
H H10 0.1191 0.6867 0.3026 0.057 Uiso calc R 1
C C11 0.2754(3) 0.6611(2) 0.36823(8) 0.0400(6) Uani d . 1
C C12 0.2670(3) 0.7420(2) 0.40560(8) 0.0401(6) Uani d . 1
H H12 0.1861 0.8029 0.4027 0.048 Uiso calc R 1
C C13 0.3745(3) 0.7358(2) 0.44710(8) 0.0410(6) Uani d . 1
C C14 0.4563(3) 0.6321(2) 0.45617(9) 0.0450(7) Uani d . 1
H H14 0.5144 0.6199 0.4869 0.054 Uiso calc R 1
C C15 0.4538(4) 0.5468(2) 0.42101(9) 0.0457(7) Uani d . 1
H H15 0.5036 0.4749 0.4287 0.055 Uiso calc R 1
C C16 0.3793(3) 0.5646(2) 0.37445(9) 0.0410(6) Uani d . 1
C C17 0.4362(4) 0.8437(2) 0.47209(9) 0.0539(7) Uani d . 1
H H17A 0.4859 0.8242 0.5050 0.065 Uiso calc R 1
H H17B 0.3340 0.8937 0.4777 0.065 Uiso calc R 1
C C18 0.5780(4) 0.9112(2) 0.44136(9) 0.0563(8) Uani d . 1
H H18A 0.5292 0.9862 0.4322 0.068 Uiso calc R 1
H H18B 0.6812 0.9247 0.4628 0.068 Uiso calc R 1

loop_
_atom_site_aniso_label
_atom_site_aniso_U_11
_atom_site_aniso_U_22
_atom_site_aniso_U_33
_atom_site_aniso_U_12
_atom_site_aniso_U_13
_atom_site_aniso_U_23
C1 0.0636(18) 0.0350(13) 0.0573(16) -0.0064(15) 0.0039(15) -0.0013(12)
C2 0.0670(19) 0.0408(14) 0.0509(14) 0.0051(15) 0.0134(14) -0.0006(12)
C3 0.0450(15) 0.0381(14) 0.0394(13) -0.0023(13) 0.0111(12) 0.0061(11)
C4 0.0333(14) 0.0469(15) 0.0603(15) 0.0011(13) 0.0115(13) 0.0169(13)
C5 0.0386(15) 0.0567(17) 0.0515(14) -0.0142(14) -0.0051(12) 0.0140(14)
C6 0.0446(15) 0.0385(14) 0.0471(14) -0.0137(13) -0.0004(12) 0.0043(12)
C7 0.0477(16) 0.0333(13) 0.0425(13) -0.0039(12) 0.0004(12) 0.0071(11)
C8 0.0449(14) 0.0371(14) 0.0314(11) -0.0035(12) 0.0041(10) 0.0066(10)
C9 0.0624(18) 0.0438(14) 0.0378(13) 0.0061(15) -0.0071(13) -0.0010(12)
C10 0.0436(15) 0.0493(15) 0.0508(14) 0.0021(14) -0.0088(13) -0.0077(13)
C11 0.0325(14) 0.0403(14) 0.0472(14) -0.0043(12) 0.0001(11) 0.0000(12)
C12 0.0313(13) 0.0432(14) 0.0457(13) 0.0028(12) 0.0069(11) -0.0003(11)
C13 0.0395(14) 0.0473(15) 0.0361(12) -0.0030(13) 0.0075(11) 0.0006(11)
C14 0.0454(16) 0.0528(16) 0.0368(13) -0.0040(14) 0.0027(12) 0.0152(12)
C15 0.0495(16) 0.0356(13) 0.0521(14) -0.0007(13) 0.0088(13) 0.0137(12)
C16 0.0427(15) 0.0321(12) 0.0480(14) -0.0087(12) 0.0034(12) 0.0036(11)
C17 0.0610(19) 0.0567(17) 0.0440(14) -0.0029(16) 0.0023(14) -0.0099(13)
C18 0.068(2) 0.0504(16) 0.0506(15) -0.0175(16) -0.0066(15) -0.0068(13)

loop_
_atom_type_symbol
_atom_type_description
_atom_type_scat_dispersion_real
_atom_type_scat_dispersion_imag
_atom_type_scat_source
C C 0.0033 0.0016 'International Tables Vol C Tables 4.2.6.8 and 6.1.1.4'
H H 0.0000 0.0000 'International Tables Vol C Tables 4.2.6.8 and 6.1.1.4'

loop_
_geom_angle_atom_site_label_1
_geom_angle_atom_site_label_2
_geom_angle_atom_site_label_3
_geom_angle
_geom_angle_publ_flag
C16 C1 C2 112.4(2) y
C16 C1 H1A 109.1 ?
C2 C1 H1A 109.1 ?
C16 C1 H1B 109.1 ?
C2 C1 H1B 109.1 ?
H1A C1 H1B 107.9 ?
C3 C2 C1 112.6(2) y
C3 C2 H2A 109.1 ?
C1 C2 H2A 109.1 ?
C3 C2 H2B 109.1 ?
C1 C2 H2B 109.1 ?
H2A C2 H2B 107.8 ?
C8 C3 C4 118.1(2) y
C8 C3 C2 120.0(2) ?
C4 C3 C2 120.3(2) ?
C5 C4 C3 120.6(2) ?
C5 C4 H4 119.7 ?
C3 C4 H4 119.7 ?
C4 C5 C6 121.0(2) ?
C4 C5 H5 119.5 ?
C6 C5 H5 119.5 ?
C7 C6 C5 117.2(2) y
C7 C6 C18 119.1(2) ?
C5 C6 C18 121.4(2) ?
C6 C7 C8 121.5(2) ?
C6 C7 H7 119.2 ?
C8 C7 H7 119.2 ?
C3 C8 C7 119.2(2) ?
C3 C8 C9 119.9(2) ?
C7 C8 C9 116.1(2) ?
C10 C9 C8 115.9(2) y
C10 C9 H9 122.1 ?
C8 C9 H9 122.1 ?
C9 C10 C11 116.6(2) y
C9 C10 H10 121.7 ?
C11 C10 H10 121.7 ?
C12 C11 C16 119.9(2) ?
C12 C11 C10 117.0(2) ?
C16 C11 C10 119.0(2) ?
C11 C12 C13 121.3(2) ?
C11 C12 H12 119.3 ?
C13 C12 H12 119.3 ?
C12 C13 C14 116.9(2) y
C12 C13 C17 119.9(2) ?
C14 C13 C17 121.2(2) ?
C15 C14 C13 120.8(2) ?
C15 C14 H14 119.6 ?
C13 C14 H14 119.6 ?
C14 C15 C16 120.8(2) ?
C14 C15 H15 119.6 ?
C16 C15 H15 119.6 ?
C15 C16 C11 117.6(2) y
C15 C16 C1 119.9(2) ?
C11 C16 C1 120.8(2) ?
C13 C17 C18 113.8(2) y
C13 C17 H17A 108.8 ?
C18 C17 H17A 108.8 ?
C13 C17 H17B 108.8 ?
C18 C17 H17B 108.8 ?
H17A C17 H17B 107.7 ?
C6 C18 C17 114.0(2) y
C6 C18 H18A 108.7 ?
C17 C18 H18A 108.7 ?
C6 C18 H18B 108.7 ?
C17 C18 H18B 108.7 ?
H18A C18 H18B 107.6 ?

loop_
_geom_bond_atom_site_label_1
_geom_bond_atom_site_label_2
_geom_bond_distance
_geom_bond_publ_flag
C1 C16 1.508(3) ?
C1 C2 1.580(4) y
C1 H1A 0.9900 ?
C1 H1B 0.9900 ?
C2 C3 1.513(3) ?
C2 H2A 0.9900 ?
C2 H2B 0.9900 ?
C3 C8 1.394(3) ?
C3 C4 1.395(3) ?
C4 C5 1.379(4) ?
C4 H4 0.9500 ?
C5 C6 1.389(4) ?
C5 H5 0.9500 ?
C6 C7 1.381(3) ?
C6 C18 1.508(3) ?
C7 C8 1.400(3) ?
C7 H7 0.9500 ?
C8 C9 1.497(4) ?
C9 C10 1.332(4) y
C9 H9 0.9500 ?
C10 C11 1.498(3) ?
C10 H10 0.9500 ?
C11 C12 1.387(3) ?
C11 C16 1.395(3) ?
C12 C13 1.389(3) ?
C12 H12 0.9500 ?
C13 C14 1.393(4) ?
C13 C17 1.513(3) ?
C14 C15 1.380(3) ?
C14 H14 0.9500 ?
C15 C16 1.393(3) ?
C15 H15 0.9500 ?
C17 C18 1.578(4) y
C17 H17A 0.9900 ?
C17 H17B 0.9900 ?
C18 H18A 0.9900 ?
C18 H18B 0.9900 ?

loop_
_geom_torsion_atom_site_label_1
_geom_torsion_atom_site_label_2
_geom_torsion_atom_site_label_3
_geom_torsion_atom_site_label_4
_geom_torsion
C16 C1 C2 C3 -0.6(3)
C1 C2 C3 C8 -73.9(3)
C1 C2 C3 C4 91.2(3)
C8 C3 C4 C5 12.9(3)
C2 C3 C4 C5 -152.4(2)
C3 C4 C5 C6 -3.9(4)
C4 C5 C6 C7 -10.1(3)
C4 C5 C6 C18 152.8(2)
C5 C6 C7 C8 15.2(4)
C18 C6 C7 C8 -148.2(2)
C4 C3 C8 C7 -7.9(3)
C2 C3 C8 C7 157.5(2)
C4 C3 C8 C9 -162.5(2)
C2 C3 C8 C9 2.9(3)
C6 C7 C8 C3 -6.3(4)
C6 C7 C8 C9 149.3(2)
C3 C8 C9 C10 75.8(3)
C7 C8 C9 C10 -79.5(3)
C8 C9 C10 C11 -0.5(3)
C9 C10 C11 C12 81.1(3)
C9 C10 C11 C16 -76.1(3)
C16 C11 C12 C13 7.1(4)
C10 C11 C12 C13 -149.8(2)
C11 C12 C13 C14 -16.3(3)
C11 C12 C13 C17 147.7(3)
C12 C13 C14 C15 10.7(4)
C17 C13 C14 C15 -153.1(2)
C13 C14 C15 C16 4.1(4)
C14 C15 C16 C11 -13.5(4)
C14 C15 C16 C1 152.3(2)
C12 C11 C16 C15 7.9(4)
C10 C11 C16 C15 164.4(2)
C12 C11 C16 C1 -157.7(2)
C10 C11 C16 C1 -1.1(4)
C2 C1 C16 C15 -91.6(3)
C2 C1 C16 C11 73.7(3)
C12 C13 C17 C18 -72.1(3)
C14 C13 C17 C18 91.2(3)
C7 C6 C18 C17 80.0(3)
C5 C6 C18 C17 -82.7(3)
C13 C17 C18 C6 -4.7(3)

loop_
_cod_related_entry_id
_cod_related_entry_database
_cod_related_entry_code
1 ChemSpider 21196525
